data_7128669
loop_
_publ_author_name
'Ge, Yixiu'
'Qiu, Zaozao'
'Xie, Zuowei'

_publ_section_title
;
 Pd-catalyzed selective tetrafunctionalization of
 diiodo-<i>o</i>-carboranes.
;
_journal_issue 65
_journal_name_full 'Chemical communications (Cambridge, England)'
_journal_page_first 8071
_journal_page_last 8074
_journal_paper_doi 10.1039/d1cc03449a
_journal_volume 57
_journal_year 2021
_chemical_formula_moiety 'C42 H52 B10'
_chemical_formula_sum 'C42 H52 B10'
_chemical_formula_weight 664.93
_space_group_crystal_system monoclinic
_space_group_IT_number 14
_space_group_name_Hall '-P 2ybc'
_space_group_name_H-M_alt 'P 1 21/c 1'
_atom_sites_solution_hydrogens geom
_atom_sites_solution_primary dual
_audit_creation_date 2020-01-16
_audit_creation_method
;
Olex2 1.2
(compiled 2018.05.29 svn.r3508 for OlexSys, GUI svn.r5506)
;
_audit_update_record
;
2021-06-21 deposited with the CCDC.	2021-07-19 downloaded from the CCDC.
;
_cell_angle_alpha 90
_cell_angle_beta 99.4670(10)
_cell_angle_gamma 90
_cell_formula_units_Z 4
_cell_length_a 12.1538(2)
_cell_length_b 18.8590(3)
_cell_length_c 17.6061(3)
_cell_measurement_reflns_used 9014
_cell_measurement_temperature 170(2)
_cell_measurement_theta_max 54.96
_cell_measurement_theta_min 3.80
_cell_volume 3980.51(11)
_computing_cell_refinement 'SAINT v8.37A (Bruker, 2015)'
_computing_data_reduction 'SAINT v8.37A (Bruker, 2015)'
_computing_molecular_graphics 'Olex2 (Dolomanov et al., 2009)'
_computing_publication_material 'Olex2 (Dolomanov et al., 2009)'
_computing_structure_refinement 'ShelXL (Sheldrick, 2015)'
_computing_structure_solution 'ShelXT (Sheldrick, 2015)'
_diffrn_ambient_temperature 169.99
_diffrn_measured_fraction_theta_full 0.996
_diffrn_measured_fraction_theta_max 0.995
_diffrn_measurement_device_type 'Bruker D8 Venture'
_diffrn_measurement_method '\f and \w scans'
_diffrn_radiation_type GaK\a
_diffrn_radiation_wavelength 1.34139
_diffrn_reflns_av_R_equivalents 0.0572
_diffrn_reflns_av_unetI/netI 0.0403
_diffrn_reflns_Laue_measured_fraction_full 0.996
_diffrn_reflns_Laue_measured_fraction_max 0.995
_diffrn_reflns_limit_h_max 14
_diffrn_reflns_limit_h_min -14
_diffrn_reflns_limit_k_max 21
_diffrn_reflns_limit_k_min -22
_diffrn_reflns_limit_l_max 21
_diffrn_reflns_limit_l_min -21
_diffrn_reflns_number 43062
_diffrn_reflns_point_group_measured_fraction_full 0.996
_diffrn_reflns_point_group_measured_fraction_max 0.995
_diffrn_reflns_theta_full 53.594
_diffrn_reflns_theta_max 54.938
_diffrn_reflns_theta_min 3.801
_diffrn_standards_number 0
_exptl_absorpt_coefficient_mu 0.274
_exptl_absorpt_correction_T_max 0.7508
_exptl_absorpt_correction_T_min 0.6238
_exptl_absorpt_correction_type multi-scan
_exptl_absorpt_process_details
'SADABS-2016/2 (Bruker,2016/2) was used for absorption correction. wR2(int) was 0.1382 before and 0.0671 after correction. The Ratio of minimum to maximum transmission is 0.8308. The \l/2 correction factor is Not present.'
_exptl_crystal_colour colourless
_exptl_crystal_colour_primary colourless
_exptl_crystal_density_diffrn 1.110
_exptl_crystal_description block
_exptl_crystal_F_000 1416
_exptl_crystal_size_max 0.1
_exptl_crystal_size_mid 0.08
_exptl_crystal_size_min 0.06
_refine_diff_density_max 0.469
_refine_diff_density_min -0.438
_refine_diff_density_rms 0.044
_refine_ls_extinction_method none
_refine_ls_goodness_of_fit_ref 1.282
_refine_ls_hydrogen_treatment constr
_refine_ls_matrix_type full
_refine_ls_number_parameters 514
_refine_ls_number_reflns 7535
_refine_ls_number_restraints 168
_refine_ls_restrained_S_all 1.452
_refine_ls_R_factor_all 0.0717
_refine_ls_R_factor_gt 0.0538
_refine_ls_shift/su_max 0.001
_refine_ls_shift/su_mean 0.000
_refine_ls_structure_factor_coef Fsqd
_refine_ls_weighting_details 'w=1/[\s^2^(Fo^2^)+(0.1000P)^2^] where P=(Fo^2^+2Fc^2^)/3'
_refine_ls_weighting_scheme calc
_refine_ls_wR_factor_gt 0.1641
_refine_ls_wR_factor_ref 0.1798
_reflns_Friedel_coverage 0.000
_reflns_number_gt 5986
_reflns_number_total 7535
_reflns_threshold_expression 'I > 2\s(I)'
_cod_data_source_file d1cc03449a2.cif
_cod_data_source_block 7j
_cod_depositor_comments 'Adding full bibliography for 7128668--7128673.cif.'
_cod_database_code 7128669
_shelx_shelxl_version_number 2016/6
_shelx_space_group_comment
;
The symmetry employed for this shelxl refinement is uniquely defined
by the following loop, which should always be used as a source of
symmetry information in preference to the above space-group names.
They are only intended as comments.
;
_shelx_estimated_absorpt_t_max 0.984
_shelx_estimated_absorpt_t_min 0.973
_olex2_refinement_description
;
1. Fixed Uiso
 At 1.2 times of:
  All B(H) groups, All C(H) groups, All C(H,H) groups
2. Restrained distances
 C44-C43 = C43-C37 = C38-C37 = C42-C37 = C47-C37 = C47-C46 = C42-C41 = C40-C41
 = C46-C45 = C44-C45 = C40-C39 = C39-C38
 1.53 with sigma of 0.01
3. Uiso/Uaniso restraints and constraints
C37 \\sim C38 \\sim C39 \\sim C41 \\sim C42 \\sim C43 \\sim C44 \\sim C45 \\sim
C46 \\sim C47: within 2A with sigma of 0.01 and sigma for terminal atoms of 0.02
C40 \\sim C44 \\sim C45 \\sim C46: within 2A with sigma of 0.01 and sigma for
terminal atoms of 0.02
C39 \\sim C40 \\sim C41 \\sim C44 \\sim C45 \\sim C46: within 2A with sigma of
0.01 and sigma for terminal atoms of 0.02
C40 \\sim C45: within 2A with sigma of 0.005 and sigma for terminal atoms of
0.01
Uanis(C45) \\sim Ueq, Uanis(C40) \\sim Ueq: with sigma of 0.002 and sigma for
terminal atoms of 0.004
Uanis(C45) \\sim Ueq: with sigma of 0.002 and sigma for terminal atoms of 0.004
4. Others
 Fixed Sof: H37(0.5) H37A(0.5) C38(0.5) H38A(0.5) H38B(0.5) C39(0.5) H39A(0.5)
 H39B(0.5) C40(0.5) H40A(0.5) H40B(0.5) C41(0.5) H41A(0.5) H41B(0.5) C42(0.5)
 H42A(0.5) H42B(0.5) C43(0.5) H43A(0.5) H43B(0.5) C44(0.5) H44A(0.5) H44B(0.5)
 C45(0.5) H45A(0.5) H45B(0.5) C46(0.5) H46A(0.5) H46B(0.5) C47(0.5) H47A(0.5)
 H47B(0.5)
5.a Ternary CH refined with riding coordinates:
 C17(H17), C37(H37), C37(H37A)
5.b Secondary CH2 refined with riding coordinates:
 C18(H18A,H18B), C19(H19A,H19B), C20(H20A,H20B), C21(H21A,H21B), C22(H22A,
 H22B), C38(H38A,H38B), C39(H39A,H39B), C40(H40A,H40B), C41(H41A,H41B),
 C42(H42A,H42B), C43(H43A,H43B), C44(H44A,H44B), C45(H45A,H45B), C46(H46A,H46B),
  C47(H47A,H47B)
5.c Aromatic/amide H refined with riding coordinates:
 C4(H4), C6(H6), C7(H7), C8(H8), C9(H9), C10(H10), C12(H12), C13(H13),
 C14(H14), C15(H15), C16(H16), C24(H24), C26(H26), C27(H27), C28(H28), C29(H29),
  C30(H30), C32(H32), C33(H33), C34(H34), C35(H35), C36(H36)
5.d Boron cage BH refined with riding coordinates:
 C1(H1), C2(H2), B3(H3), B6(H6A), B8(H8A), B9(H9A), B10(H10A), B12(H12A)
;
_olex2_submission_special_instructions 'No special instructions were received'

loop_
_space_group_symop_operation_xyz
'x, y, z'
'-x, y+1/2, -z+1/2'
'-x, -y, -z'
'x, -y-1/2, z-1/2'

loop_
_atom_site_label
_atom_site_type_symbol
_atom_site_fract_x
_atom_site_fract_y
_atom_site_fract_z
_atom_site_U_iso_or_equiv
_atom_site_adp_type
_atom_site_occupancy
_atom_site_site_symmetry_order
_atom_site_calc_flag
_atom_site_refinement_flags_posn
_atom_site_refinement_flags_adp
_atom_site_refinement_flags_occupancy
_atom_site_disorder_assembly
_atom_site_disorder_group
C1 C 0.58944(13) 0.27922(8) 0.56781(9) 0.0209(4) Uani 1 1 d . . . . .
H1 H 0.570180 0.309310 0.512370 0.025 Uiso 1 1 calc R . . . .
C2 C 0.49036(13) 0.23827(8) 0.60393(9) 0.0222(4) Uani 1 1 d . . . . .
H2 H 0.401523 0.239552 0.574204 0.027 Uiso 1 1 calc R . . . .
C3 C 0.75230(13) 0.38555(8) 0.62823(9) 0.0206(3) Uani 1 1 d . . . . .
C4 C 0.81964(13) 0.40953(8) 0.69131(9) 0.0251(4) Uani 1 1 d . . . . .
H4 H 0.822115 0.380359 0.735557 0.030 Uiso 1 1 calc R . . . .
C5 C 0.89029(14) 0.47344(8) 0.70343(9) 0.0265(4) Uani 1 1 d . . . . .
C6 C 0.86664(16) 0.53672(9) 0.66313(10) 0.0325(4) Uani 1 1 d . . . . .
H6 H 0.801216 0.540239 0.625487 0.039 Uiso 1 1 calc R . . . .
C7 C 0.93699(18) 0.59426(10) 0.67721(11) 0.0419(5) Uani 1 1 d . . . . .
H7 H 0.919358 0.637222 0.649718 0.050 Uiso 1 1 calc R . . . .
C8 C 1.03298(18) 0.58966(11) 0.73115(12) 0.0452(5) Uani 1 1 d . . . . .
H8 H 1.082450 0.628915 0.739708 0.054 Uiso 1 1 calc R . . . .
C9 C 1.05668(18) 0.52846(11) 0.77222(12) 0.0471(5) Uani 1 1 d . . . . .
H9 H 1.122288 0.525536 0.809769 0.056 Uiso 1 1 calc R . . . .
C10 C 0.98568(16) 0.47072(10) 0.75946(10) 0.0371(5) Uani 1 1 d . . . . .
H10 H 1.002122 0.428854 0.789164 0.045 Uiso 1 1 calc R . . . .
C11 C 0.74236(14) 0.41987(8) 0.55094(9) 0.0231(4) Uani 1 1 d . . . . .
C12 C 0.63926(15) 0.43932(9) 0.50927(9) 0.0293(4) Uani 1 1 d . . . . .
H12 H 0.574058 0.434876 0.532168 0.035 Uiso 1 1 calc R . . . .
C13 C 0.63066(17) 0.46517(9) 0.43457(10) 0.0380(5) Uani 1 1 d . . . . .
H13 H 0.559667 0.478097 0.406942 0.046 Uiso 1 1 calc R . . . .
C14 C 0.72382(19) 0.47220(10) 0.40031(10) 0.0425(5) Uani 1 1 d . . . . .
H14 H 0.717238 0.488670 0.348763 0.051 Uiso 1 1 calc R . . . .
C15 C 0.82728(18) 0.45506(10) 0.44160(10) 0.0384(5) Uani 1 1 d . . . . .
H15 H 0.892368 0.461108 0.418903 0.046 Uiso 1 1 calc R . . . .
C16 C 0.83624(16) 0.42909(9) 0.51603(10) 0.0301(4) Uani 1 1 d . . . . .
H16 H 0.907730 0.417354 0.543744 0.036 Uiso 1 1 calc R . . . .
C17 C 0.80376(13) 0.23485(8) 0.52919(9) 0.0222(4) Uani 1 1 d . . . . .
H17 H 0.861811 0.270051 0.551319 0.027 Uiso 1 1 calc R . . . .
C18 C 0.86380(14) 0.16320(9) 0.52937(10) 0.0286(4) Uani 1 1 d . . . . .
H18A H 0.893461 0.149583 0.583149 0.034 Uiso 1 1 calc R . . . .
H18B H 0.809525 0.126503 0.507376 0.034 Uiso 1 1 calc R . . . .
C19 C 0.95938(16) 0.16552(10) 0.48315(11) 0.0374(5) Uani 1 1 d . . . . .
H19A H 1.018611 0.197364 0.509152 0.045 Uiso 1 1 calc R . . . .
H19B H 0.991626 0.117456 0.481412 0.045 Uiso 1 1 calc R . . . .
C20 C 0.92045(16) 0.19165(11) 0.40138(10) 0.0384(5) Uani 1 1 d . . . . .
H20A H 0.869580 0.156168 0.372852 0.046 Uiso 1 1 calc R . . . .
H20B H 0.985646 0.196928 0.374742 0.046 Uiso 1 1 calc R . . . .
C21 C 0.86030(16) 0.26246(10) 0.40119(10) 0.0355(5) Uani 1 1 d . . . . .
H21A H 0.832314 0.276780 0.347382 0.043 Uiso 1 1 calc R . . . .
H21B H 0.913565 0.299102 0.424735 0.043 Uiso 1 1 calc R . . . .
C22 C 0.76263(14) 0.25834(10) 0.44566(9) 0.0277(4) Uani 1 1 d . . . . .
H22A H 0.706668 0.224090 0.420230 0.033 Uiso 1 1 calc R . . . .
H22B H 0.726411 0.305374 0.445483 0.033 Uiso 1 1 calc R . . . .
C23 C 0.41735(13) 0.24271(8) 0.75225(9) 0.0226(4) Uani 1 1 d . . . . .
C24 C 0.44022(14) 0.21863(9) 0.82484(9) 0.0271(4) Uani 1 1 d . . . . .
H24 H 0.512916 0.199927 0.840807 0.033 Uiso 1 1 calc R . . . .
C25 C 0.36466(14) 0.21797(9) 0.88286(9) 0.0262(4) Uani 1 1 d . . . . .
C26 C 0.35790(15) 0.15758(9) 0.92743(9) 0.0303(4) Uani 1 1 d . . . . .
H26 H 0.401942 0.117258 0.920307 0.036 Uiso 1 1 calc R . . . .
C27 C 0.28737(15) 0.15553(10) 0.98234(10) 0.0348(4) Uani 1 1 d . . . . .
H27 H 0.282601 0.113710 1.011695 0.042 Uiso 1 1 calc R . . . .
C28 C 0.22442(15) 0.21427(11) 0.99408(10) 0.0360(5) Uani 1 1 d . . . . .
H28 H 0.176190 0.212931 1.031387 0.043 Uiso 1 1 calc R . . . .
C29 C 0.23189(15) 0.27483(10) 0.95142(10) 0.0352(5) Uani 1 1 d . . . . .
H29 H 0.189031 0.315374 0.959749 0.042 Uiso 1 1 calc R . . . .
C30 C 0.30141(15) 0.27708(10) 0.89647(10) 0.0321(4) Uani 1 1 d . . . . .
H30 H 0.306106 0.319295 0.867734 0.038 Uiso 1 1 calc R . . . .
C31 C 0.30204(13) 0.26753(9) 0.71966(9) 0.0232(4) Uani 1 1 d . . . . .
C32 C 0.21348(14) 0.21976(9) 0.71078(10) 0.0290(4) Uani 1 1 d . . . . .
H32 H 0.227656 0.171050 0.722179 0.035 Uiso 1 1 calc R . . . .
C33 C 0.10538(15) 0.24205(10) 0.68569(10) 0.0342(4) Uani 1 1 d . . . . .
H33 H 0.046092 0.208627 0.679568 0.041 Uiso 1 1 calc R . . . .
C34 C 0.08322(16) 0.31253(10) 0.66951(11) 0.0370(5) Uani 1 1 d . . . . .
H34 H 0.008653 0.328022 0.653416 0.044 Uiso 1 1 calc R . . . .
C35 C 0.16994(15) 0.36047(10) 0.67681(11) 0.0366(5) Uani 1 1 d . . . . .
H35 H 0.154985 0.409036 0.665053 0.044 Uiso 1 1 calc R . . . .
C36 C 0.27890(14) 0.33833(9) 0.70120(10) 0.0294(4) Uani 1 1 d . . . . .
H36 H 0.338103 0.371726 0.705334 0.035 Uiso 1 1 calc R . . . .
C37 C 0.45589(15) 0.09515(9) 0.65040(11) 0.0371(5) Uani 1 1 d D U . . .
H37 H 0.392953 0.100685 0.680053 0.044 Uiso 0.5 1 calc R . P A 1
H37A H 0.414000 0.121266 0.686016 0.044 Uiso 0.5 1 calc R . P B 2
B3 B 0.54420(15) 0.31539(9) 0.64646(10) 0.0208(4) Uani 1 1 d . . . . .
H3 H 0.497184 0.366462 0.646490 0.025 Uiso 1 1 calc R . . . .
B4 B 0.68847(15) 0.31364(9) 0.63754(10) 0.0198(4) Uani 1 1 d . . . . .
B5 B 0.71341(15) 0.23424(9) 0.58500(10) 0.0203(4) Uani 1 1 d . . . . .
B6 B 0.58287(15) 0.18872(10) 0.56209(11) 0.0241(4) Uani 1 1 d . . . . .
H6A H 0.561111 0.157824 0.507348 0.029 Uiso 1 1 calc R . . . .
B7 B 0.51423(15) 0.24071(9) 0.70228(10) 0.0201(4) Uani 1 1 d . . . . .
B8 B 0.64356(15) 0.28626(9) 0.72482(10) 0.0201(4) Uani 1 1 d . . . . .
H8A H 0.663979 0.318285 0.778872 0.024 Uiso 1 1 calc R . . . .
B9 B 0.74683(15) 0.23652(9) 0.68708(10) 0.0199(4) Uani 1 1 d . . . . .
H9A H 0.835836 0.235681 0.716494 0.024 Uiso 1 1 calc R . . . .
B10 B 0.68110(16) 0.15986(9) 0.64013(11) 0.0231(4) Uani 1 1 d . . . . .
H10A H 0.726194 0.108256 0.638303 0.028 Uiso 1 1 calc R . . . .
B11 B 0.53661(16) 0.16136(9) 0.64891(11) 0.0245(4) Uani 1 1 d . . . . .
B12 B 0.64052(15) 0.19200(9) 0.72636(10) 0.0217(4) Uani 1 1 d . . . . .
H12A H 0.659681 0.161666 0.781650 0.026 Uiso 1 1 calc R . . . .
C38 C 0.4265(4) 0.0600(2) 0.5653(2) 0.0425(10) Uani 0.5 1 d D U P C 1
H38A H 0.394649 0.096764 0.527808 0.051 Uiso 0.5 1 calc R . P C 1
H38B H 0.495817 0.042074 0.549376 0.051 Uiso 0.5 1 calc R . P C 1
C39 C 0.3432(4) -0.0008(3) 0.5643(3) 0.0585(12) Uani 0.5 1 d D U P C 1
H39A H 0.268707 0.021597 0.558721 0.070 Uiso 0.5 1 calc R . P C 1
H39B H 0.345231 -0.026954 0.515728 0.070 Uiso 0.5 1 calc R . P C 1
C40 C 0.3448(5) -0.0498(4) 0.6182(4) 0.0648(15) Uani 0.5 1 d D U P C 1
H40A H 0.339645 -0.097681 0.594979 0.078 Uiso 0.5 1 calc R . P C 1
H40B H 0.281055 -0.043126 0.646032 0.078 Uiso 0.5 1 calc R . P C 1
C41 C 0.4520(4) -0.0416(3) 0.6720(3) 0.0580(12) Uani 0.5 1 d D U P C 1
H41A H 0.496892 -0.084811 0.667914 0.070 Uiso 0.5 1 calc R . P C 1
H41B H 0.434768 -0.040297 0.725044 0.070 Uiso 0.5 1 calc R . P C 1
C42 C 0.5255(3) 0.02263(19) 0.6622(3) 0.0452(10) Uani 0.5 1 d D U P C 1
H42A H 0.563094 0.014777 0.617156 0.054 Uiso 0.5 1 calc R . P C 1
H42B H 0.583879 0.027026 0.708326 0.054 Uiso 0.5 1 calc R . P C 1
C43 C 0.3573(3) 0.0885(2) 0.5964(2) 0.0411(9) Uani 0.5 1 d D U P C 2
H43A H 0.377497 0.086435 0.544243 0.049 Uiso 0.5 1 calc R . P C 2
H43B H 0.311652 0.131595 0.599021 0.049 Uiso 0.5 1 calc R . P C 2
C44 C 0.2855(3) 0.0232(2) 0.6074(3) 0.0483(10) Uani 0.5 1 d D U P C 2
H44A H 0.229121 0.014947 0.560840 0.058 Uiso 0.5 1 calc R . P C 2
H44B H 0.246563 0.029926 0.652020 0.058 Uiso 0.5 1 calc R . P C 2
C45 C 0.3764(5) -0.0467(3) 0.6229(4) 0.0559(12) Uani 0.5 1 d D U P C 2
H45A H 0.340350 -0.093881 0.619677 0.067 Uiso 0.5 1 calc R . P C 2
H45B H 0.438239 -0.044870 0.592680 0.067 Uiso 0.5 1 calc R . P C 2
C46 C 0.4062(5) -0.0165(2) 0.7062(2) 0.0564(12) Uani 0.5 1 d D U P C 2
H46A H 0.337592 0.000411 0.723981 0.068 Uiso 0.5 1 calc R . P C 2
H46B H 0.439693 -0.054280 0.741667 0.068 Uiso 0.5 1 calc R . P C 2
C47 C 0.4883(4) 0.0446(2) 0.7069(2) 0.0436(10) Uani 0.5 1 d D U P C 2
H47A H 0.497768 0.067982 0.757878 0.052 Uiso 0.5 1 calc R . P C 2
H47B H 0.561699 0.025217 0.699958 0.052 Uiso 0.5 1 calc R . P C 2

loop_
_atom_site_aniso_label
_atom_site_aniso_U_11
_atom_site_aniso_U_22
_atom_site_aniso_U_33
_atom_site_aniso_U_23
_atom_site_aniso_U_13
_atom_site_aniso_U_12
C1 0.0180(9) 0.0224(8) 0.0225(8) -0.0009(6) 0.0045(6) -0.0016(6)
C2 0.0177(8) 0.0251(9) 0.0246(8) -0.0016(6) 0.0056(7) -0.0029(6)
C3 0.0197(8) 0.0203(8) 0.0227(8) -0.0005(6) 0.0060(6) 0.0007(6)
C4 0.0266(9) 0.0230(9) 0.0265(8) 0.0032(7) 0.0068(7) -0.0023(7)
C5 0.0283(10) 0.0259(9) 0.0267(8) -0.0053(7) 0.0090(7) -0.0070(7)
C6 0.0386(11) 0.0248(9) 0.0339(9) -0.0023(7) 0.0053(8) -0.0031(8)
C7 0.0601(14) 0.0244(10) 0.0438(11) -0.0047(8) 0.0158(10) -0.0124(9)
C8 0.0471(13) 0.0383(12) 0.0528(12) -0.0178(9) 0.0154(10) -0.0220(10)
C9 0.0400(12) 0.0462(13) 0.0508(12) -0.0105(10) -0.0048(10) -0.0147(10)
C10 0.0368(11) 0.0347(11) 0.0371(10) -0.0024(8) -0.0021(8) -0.0068(8)
C11 0.0309(10) 0.0171(8) 0.0217(8) -0.0017(6) 0.0057(7) -0.0039(7)
C12 0.0317(10) 0.0245(9) 0.0310(9) 0.0018(7) 0.0032(8) -0.0020(7)
C13 0.0468(12) 0.0286(10) 0.0348(10) 0.0076(8) -0.0047(9) -0.0045(8)
C14 0.0678(15) 0.0334(11) 0.0259(9) 0.0048(8) 0.0066(10) -0.0101(10)
C15 0.0503(13) 0.0356(10) 0.0331(10) 0.0015(8) 0.0177(9) -0.0069(9)
C16 0.0347(10) 0.0265(9) 0.0317(9) 0.0008(7) 0.0126(8) -0.0044(8)
C17 0.0199(9) 0.0253(9) 0.0217(8) -0.0028(6) 0.0047(7) -0.0037(7)
C18 0.0247(10) 0.0309(10) 0.0321(9) -0.0020(7) 0.0104(7) 0.0017(7)
C19 0.0306(11) 0.0433(11) 0.0415(11) -0.0030(8) 0.0150(9) 0.0052(8)
C20 0.0316(11) 0.0540(13) 0.0327(10) -0.0127(9) 0.0147(8) -0.0032(9)
C21 0.0348(11) 0.0511(12) 0.0223(9) -0.0015(8) 0.0096(8) -0.0043(9)
C22 0.0274(10) 0.0352(10) 0.0210(8) -0.0015(7) 0.0052(7) -0.0014(7)
C23 0.0207(9) 0.0201(8) 0.0282(9) -0.0009(6) 0.0074(7) -0.0010(6)
C24 0.0208(9) 0.0322(10) 0.0297(9) 0.0009(7) 0.0079(7) 0.0018(7)
C25 0.0207(9) 0.0367(10) 0.0215(8) 0.0003(7) 0.0043(7) -0.0003(7)
C26 0.0292(10) 0.0352(10) 0.0261(9) -0.0009(7) 0.0032(7) -0.0016(8)
C27 0.0354(11) 0.0438(11) 0.0258(9) 0.0024(8) 0.0072(8) -0.0097(9)
C28 0.0280(10) 0.0572(13) 0.0248(9) -0.0017(8) 0.0097(8) -0.0043(9)
C29 0.0267(10) 0.0476(12) 0.0326(10) -0.0040(8) 0.0088(8) 0.0052(8)
C30 0.0302(10) 0.0390(10) 0.0284(9) 0.0020(7) 0.0086(8) 0.0035(8)
C31 0.0192(9) 0.0287(9) 0.0236(8) 0.0009(6) 0.0088(7) 0.0008(7)
C32 0.0262(10) 0.0306(10) 0.0311(9) 0.0005(7) 0.0070(8) -0.0016(7)
C33 0.0221(10) 0.0464(11) 0.0346(10) -0.0007(8) 0.0059(8) -0.0070(8)
C34 0.0239(10) 0.0518(12) 0.0359(10) 0.0049(9) 0.0061(8) 0.0078(9)
C35 0.0317(11) 0.0369(11) 0.0434(11) 0.0101(8) 0.0126(9) 0.0114(8)
C36 0.0247(10) 0.0285(9) 0.0374(10) 0.0031(7) 0.0118(8) 0.0008(7)
C37 0.0350(11) 0.0293(10) 0.0516(11) -0.0121(8) 0.0209(9) -0.0130(8)
B3 0.0207(10) 0.0216(9) 0.0210(9) -0.0002(7) 0.0061(7) -0.0009(7)
B4 0.0202(10) 0.0205(9) 0.0189(9) -0.0012(7) 0.0035(7) 0.0006(7)
B5 0.0181(10) 0.0214(9) 0.0219(9) -0.0022(7) 0.0046(7) -0.0013(7)
B6 0.0211(10) 0.0233(10) 0.0289(10) -0.0058(7) 0.0068(8) -0.0028(8)
B7 0.0194(10) 0.0197(9) 0.0223(9) 0.0005(7) 0.0063(7) -0.0014(7)
B8 0.0205(10) 0.0213(9) 0.0189(9) 0.0004(7) 0.0043(7) -0.0006(7)
B9 0.0184(10) 0.0214(9) 0.0204(9) 0.0026(7) 0.0045(7) 0.0014(7)
B10 0.0234(10) 0.0193(9) 0.0283(10) -0.0007(7) 0.0088(8) -0.0003(7)
B11 0.0239(11) 0.0211(10) 0.0297(10) -0.0021(8) 0.0083(8) -0.0010(8)
B12 0.0205(10) 0.0210(9) 0.0245(9) 0.0026(7) 0.0067(8) -0.0004(7)
C38 0.057(3) 0.039(2) 0.0291(18) 0.0024(16) 0.0002(18) -0.0249(19)
C39 0.068(3) 0.056(2) 0.046(2) 0.004(2) -0.006(2) -0.033(2)
C40 0.067(2) 0.0546(19) 0.0721(19) -0.0067(15) 0.0103(16) -0.0185(17)
C41 0.049(3) 0.037(2) 0.085(3) 0.028(2) 0.003(2) -0.010(2)
C42 0.043(2) 0.029(2) 0.060(2) 0.0102(18) -0.002(2) -0.0109(17)
C43 0.036(2) 0.034(2) 0.050(2) 0.0086(17) -0.0031(18) -0.0128(17)
C44 0.041(2) 0.040(2) 0.060(2) 0.0092(19) -0.0049(19) -0.0222(18)
C45 0.062(2) 0.0428(16) 0.0639(18) -0.0015(14) 0.0133(15) -0.0432(15)
C46 0.075(3) 0.043(2) 0.048(2) 0.0172(19) 0.000(2) -0.036(2)
C47 0.060(3) 0.035(2) 0.033(2) 0.0108(16) -0.0013(19) -0.0206(19)

loop_
_atom_type_symbol
_atom_type_description
_atom_type_scat_dispersion_real
_atom_type_scat_dispersion_imag
_atom_type_scat_source
C C 0.0148 0.0070 'International Tables Vol C Tables 4.2.6.8 and 6.1.1.4'
H H 0.0000 0.0000 'International Tables Vol C Tables 4.2.6.8 and 6.1.1.4'
B B 0.0073 0.0030 'International Tables Vol C Tables 4.2.6.8 and 6.1.1.4'

loop_
_geom_angle_atom_site_label_1
_geom_angle_atom_site_label_2
_geom_angle_atom_site_label_3
_geom_angle
_geom_angle_site_symmetry_1
_geom_angle_site_symmetry_3
_geom_angle_publ_flag
C2 C1 H1 120.9 . . ?
C2 C1 B3 61.42(9) . . ?
C2 C1 B4 112.12(12) . . ?
C2 C1 B5 112.22(12) . . ?
C2 C1 B6 61.58(10) . . ?
B3 C1 H1 117.0 . . ?
B4 C1 H1 117.2 . . ?
B4 C1 B3 63.10(10) . . ?
B4 C1 B5 64.13(10) . . ?
B4 C1 B6 116.36(13) . . ?
B5 C1 H1 117.2 . . ?
B5 C1 B3 116.39(12) . . ?
B6 C1 H1 116.9 . . ?
B6 C1 B3 115.26(12) . . ?
B6 C1 B5 63.08(10) . . ?
C1 C2 H2 121.3 . . ?
C1 C2 B3 61.28(9) . . ?
C1 C2 B6 61.12(9) . . ?
C1 C2 B7 111.48(12) . . ?
C1 C2 B11 111.91(12) . . ?
B3 C2 H2 117.1 . . ?
B3 C2 B6 114.75(12) . . ?
B6 C2 H2 117.4 . . ?
B7 C2 H2 117.6 . . ?
B7 C2 B3 62.99(10) . . ?
B7 C2 B6 115.80(13) . . ?
B11 C2 H2 117.1 . . ?
B11 C2 B3 116.49(13) . . ?
B11 C2 B6 63.07(10) . . ?
B11 C2 B7 64.13(10) . . ?
C4 C3 C11 123.62(14) . . ?
C4 C3 B4 116.37(14) . . ?
C11 C3 B4 119.84(13) . . ?
C3 C4 H4 114.5 . . ?
C3 C4 C5 130.92(15) . . ?
C5 C4 H4 114.5 . . ?
C6 C5 C4 124.03(16) . . ?
C6 C5 C10 118.00(16) . . ?
C10 C5 C4 117.96(15) . . ?
C5 C6 H6 119.6 . . ?
C7 C6 C5 120.83(18) . . ?
C7 C6 H6 119.6 . . ?
C6 C7 H7 119.9 . . ?
C6 C7 C8 120.21(18) . . ?
C8 C7 H7 119.9 . . ?
C7 C8 H8 120.1 . . ?
C9 C8 C7 119.84(18) . . ?
C9 C8 H8 120.1 . . ?
C8 C9 H9 119.8 . . ?
C8 C9 C10 120.44(19) . . ?
C10 C9 H9 119.8 . . ?
C5 C10 H10 119.7 . . ?
C9 C10 C5 120.63(18) . . ?
C9 C10 H10 119.7 . . ?
C12 C11 C3 121.65(14) . . ?
C12 C11 C16 117.77(15) . . ?
C16 C11 C3 120.44(15) . . ?
C11 C12 H12 119.6 . . ?
C13 C12 C11 120.77(17) . . ?
C13 C12 H12 119.6 . . ?
C12 C13 H13 119.7 . . ?
C14 C13 C12 120.66(18) . . ?
C14 C13 H13 119.7 . . ?
C13 C14 H14 120.3 . . ?
C13 C14 C15 119.35(17) . . ?
C15 C14 H14 120.3 . . ?
C14 C15 H15 119.9 . . ?
C14 C15 C16 120.18(18) . . ?
C16 C15 H15 119.9 . . ?
C11 C16 H16 119.4 . . ?
C15 C16 C11 121.22(18) . . ?
C15 C16 H16 119.4 . . ?
C18 C17 H17 106.2 . . ?
C18 C17 C22 109.57(13) . . ?
C18 C17 B5 111.64(13) . . ?
C22 C17 H17 106.2 . . ?
C22 C17 B5 116.37(14) . . ?
B5 C17 H17 106.2 . . ?
C17 C18 H18A 109.2 . . ?
C17 C18 H18B 109.2 . . ?
H18A C18 H18B 107.9 . . ?
C19 C18 C17 112.16(14) . . ?
C19 C18 H18A 109.2 . . ?
C19 C18 H18B 109.2 . . ?
C18 C19 H19A 109.3 . . ?
C18 C19 H19B 109.3 . . ?
H19A C19 H19B 108.0 . . ?
C20 C19 C18 111.63(15) . . ?
C20 C19 H19A 109.3 . . ?
C20 C19 H19B 109.3 . . ?
C19 C20 H20A 109.4 . . ?
C19 C20 H20B 109.4 . . ?
C19 C20 C21 111.15(14) . . ?
H20A C20 H20B 108.0 . . ?
C21 C20 H20A 109.4 . . ?
C21 C20 H20B 109.4 . . ?
C20 C21 H21A 109.3 . . ?
C20 C21 H21B 109.3 . . ?
C20 C21 C22 111.57(15) . . ?
H21A C21 H21B 108.0 . . ?
C22 C21 H21A 109.3 . . ?
C22 C21 H21B 109.3 . . ?
C17 C22 H22A 109.6 . . ?
C17 C22 H22B 109.6 . . ?
C21 C22 C17 110.29(14) . . ?
C21 C22 H22A 109.6 . . ?
C21 C22 H22B 109.6 . . ?
H22A C22 H22B 108.1 . . ?
C24 C23 C31 120.29(14) . . ?
C24 C23 B7 117.72(15) . . ?
C31 C23 B7 121.94(14) . . ?
C23 C24 H24 116.4 . . ?
C23 C24 C25 127.22(16) . . ?
C25 C24 H24 116.4 . . ?
C26 C25 C24 119.72(15) . . ?
C26 C25 C30 118.08(15) . . ?
C30 C25 C24 122.17(15) . . ?
C25 C26 H26 119.6 . . ?
C25 C26 C27 120.87(17) . . ?
C27 C26 H26 119.6 . . ?
C26 C27 H27 120.0 . . ?
C28 C27 C26 120.04(17) . . ?
C28 C27 H27 120.0 . . ?
C27 C28 H28 120.1 . . ?
C29 C28 C27 119.70(16) . . ?
C29 C28 H28 120.1 . . ?
C28 C29 H29 119.7 . . ?
C28 C29 C30 120.54(17) . . ?
C30 C29 H29 119.7 . . ?
C25 C30 H30 119.6 . . ?
C29 C30 C25 120.74(17) . . ?
C29 C30 H30 119.6 . . ?
C32 C31 C23 119.84(14) . . ?
C36 C31 C23 121.94(15) . . ?
C36 C31 C32 118.14(16) . . ?
C31 C32 H32 119.5 . . ?
C33 C32 C31 121.07(16) . . ?
C33 C32 H32 119.5 . . ?
C32 C33 H33 119.9 . . ?
C34 C33 C32 120.23(17) . . ?
C34 C33 H33 119.9 . . ?
C33 C34 H34 120.2 . . ?
C33 C34 C35 119.57(17) . . ?
C35 C34 H34 120.2 . . ?
C34 C35 H35 119.7 . . ?
C34 C35 C36 120.51(17) . . ?
C36 C35 H35 119.7 . . ?
C31 C36 H36 119.8 . . ?
C35 C36 C31 120.45(17) . . ?
C35 C36 H36 119.8 . . ?
B11 C37 H37 117.0 . . ?
B11 C37 H37A 90.2 . . ?
B11 C37 C38 110.33(17) . . ?
B11 C37 C42 110.99(18) . . ?
C38 C37 H37 117.0 . . ?
C42 C37 H37 117.0 . . ?
C42 C37 C38 78.7(2) . . ?
C43 C37 H37A 90.2 . . ?
C43 C37 B11 121.2(2) . . ?
C47 C37 H37A 90.2 . . ?
C47 C37 B11 116.6(2) . . ?
C47 C37 C43 122.2(2) . . ?
C1 B3 C2 57.30(9) . . ?
C1 B3 H3 125.1 . . ?
C1 B3 B4 58.10(9) . . ?
C1 B3 B7 104.60(12) . . ?
C1 B3 B8 103.80(12) . . ?
C2 B3 H3 124.8 . . ?
C2 B3 B4 104.80(12) . . ?
C2 B3 B7 58.32(9) . . ?
C2 B3 B8 103.89(12) . . ?
B4 B3 H3 121.6 . . ?
B4 B3 B7 108.98(13) . . ?
B7 B3 H3 121.8 . . ?
B8 B3 H3 123.4 . . ?
B8 B3 B4 60.50(10) . . ?
B8 B3 B7 60.03(10) . . ?
C1 B4 B3 58.80(9) . . ?
C1 B4 B5 58.25(9) . . ?
C1 B4 B8 103.31(12) . . ?
C1 B4 B9 102.66(12) . . ?
C3 B4 C1 123.55(13) . . ?
C3 B4 B3 119.86(13) . . ?
C3 B4 B5 121.92(13) . . ?
C3 B4 B8 124.03(13) . . ?
C3 B4 B9 125.94(14) . . ?
B3 B4 B5 108.01(12) . . ?
B3 B4 B8 59.16(10) . . ?
B8 B4 B5 107.47(12) . . ?
B9 B4 B3 106.83(12) . . ?
B9 B4 B5 59.25(9) . . ?
B9 B4 B8 59.82(9) . . ?
C1 B5 B4 57.62(9) . . ?
C1 B5 B6 58.42(10) . . ?
C1 B5 B9 102.41(12) . . ?
C1 B5 B10 102.68(12) . . ?
C17 B5 C1 124.37(13) . . ?
C17 B5 B4 120.02(13) . . ?
C17 B5 B6 122.74(13) . . ?
C17 B5 B9 123.98(14) . . ?
C17 B5 B10 125.29(13) . . ?
B6 B5 B4 107.15(12) . . ?
B9 B5 B4 59.54(10) . . ?
B9 B5 B6 106.63(12) . . ?
B9 B5 B10 60.22(10) . . ?
B10 B5 B4 107.54(12) . . ?
B10 B5 B6 58.67(10) . . ?
C1 B6 C2 57.30(9) . . ?
C1 B6 B5 58.50(10) . . ?
C1 B6 H6A 124.9 . . ?
C1 B6 B10 104.16(12) . . ?
C1 B6 B11 104.80(12) . . ?
C2 B6 B5 105.11(12) . . ?
C2 B6 H6A 125.0 . . ?
C2 B6 B10 104.01(12) . . ?
C2 B6 B11 58.05(9) . . ?
B5 B6 H6A 121.2 . . ?
B10 B6 B5 60.53(10) . . ?
B10 B6 H6A 123.2 . . ?
B10 B6 B11 60.64(11) . . ?
B11 B6 B5 109.70(13) . . ?
B11 B6 H6A 121.5 . . ?
C2 B7 B3 58.69(9) . . ?
C2 B7 B8 103.63(11) . . ?
C2 B7 B11 57.78(10) . . ?
C2 B7 B12 102.92(12) . . ?
C23 B7 C2 123.12(14) . . ?
C23 B7 B3 121.62(13) . . ?
C23 B7 B8 125.17(13) . . ?
C23 B7 B11 119.82(13) . . ?
C23 B7 B12 124.86(13) . . ?
B3 B7 B11 107.69(12) . . ?
B8 B7 B3 59.32(10) . . ?
B8 B7 B11 108.20(12) . . ?
B8 B7 B12 59.99(10) . . ?
B12 B7 B3 106.97(12) . . ?
B12 B7 B11 59.98(10) . . ?
B3 B8 B4 60.33(10) . . ?
B3 B8 B7 60.65(10) . . ?
B3 B8 H8A 121.6 . . ?
B3 B8 B9 107.81(12) . . ?
B3 B8 B12 108.05(12) . . ?
B4 B8 H8A 121.2 . . ?
B7 B8 B4 109.34(12) . . ?
B7 B8 H8A 121.0 . . ?
B7 B8 B9 108.29(12) . . ?
B7 B8 B12 60.04(10) . . ?
B9 B8 B4 59.89(9) . . ?
B9 B8 H8A 122.0 . . ?
B12 B8 B4 108.16(12) . . ?
B12 B8 H8A 121.9 . . ?
B12 B8 B9 59.79(10) . . ?
B4 B9 H9A 120.9 . . ?
B4 B9 B10 108.80(13) . . ?
B5 B9 B4 61.20(10) . . ?
B5 B9 B8 109.41(12) . . ?
B5 B9 H9A 120.7 . . ?
B5 B9 B10 60.15(10) . . ?
B8 B9 B4 60.29(9) . . ?
B8 B9 H9A 121.4 . . ?
B8 B9 B10 108.05(12) . . ?
B10 B9 H9A 121.8 . . ?
B12 B9 B4 108.68(12) . . ?
B12 B9 B5 108.84(13) . . ?
B12 B9 B8 60.04(10) . . ?
B12 B9 H9A 121.5 . . ?
B12 B9 B10 59.91(10) . . ?
B5 B10 B9 59.63(9) . . ?
B5 B10 H10A 121.0 . . ?
B5 B10 B11 109.96(13) . . ?
B6 B10 B5 60.80(10) . . ?
B6 B10 B9 107.85(13) . . ?
B6 B10 H10A 121.4 . . ?
B6 B10 B11 60.71(11) . . ?
B6 B10 B12 108.35(13) . . ?
B9 B10 H10A 122.2 . . ?
B9 B10 B11 108.53(12) . . ?
B11 B10 H10A 120.6 . . ?
B12 B10 B5 108.24(12) . . ?
B12 B10 B9 59.67(10) . . ?
B12 B10 H10A 121.8 . . ?
B12 B10 B11 60.44(10) . . ?
C2 B11 B6 58.88(10) . . ?
C2 B11 B7 58.09(9) . . ?
C2 B11 B10 103.12(12) . . ?
C2 B11 B12 102.49(12) . . ?
C37 B11 C2 121.25(15) . . ?
C37 B11 B6 121.44(14) . . ?
C37 B11 B7 119.63(13) . . ?
C37 B11 B10 127.30(14) . . ?
C37 B11 B12 126.79(15) . . ?
B6 B11 B7 107.46(12) . . ?
B6 B11 B12 105.99(12) . . ?
B10 B11 B6 58.65(10) . . ?
B10 B11 B7 106.94(13) . . ?
B10 B11 B12 59.50(10) . . ?
B12 B11 B7 59.13(10) . . ?
B7 B12 B11 60.89(10) . . ?
B7 B12 H12A 121.2 . . ?
B8 B12 B7 59.96(10) . . ?
B8 B12 B11 108.90(13) . . ?
B8 B12 H12A 121.5 . . ?
B9 B12 B7 108.53(12) . . ?
B9 B12 B8 60.17(10) . . ?
B9 B12 B10 60.42(10) . . ?
B9 B12 B11 108.83(12) . . ?
B9 B12 H12A 121.3 . . ?
B10 B12 B7 108.79(13) . . ?
B10 B12 B8 108.56(12) . . ?
B10 B12 B11 60.06(10) . . ?
B10 B12 H12A 121.4 . . ?
B11 B12 H12A 121.0 . . ?
C37 C38 H38A 109.4 . . ?
C37 C38 H38B 109.4 . . ?
H38A C38 H38B 108.0 . . ?
C39 C38 C37 111.2(3) . . ?
C39 C38 H38A 109.4 . . ?
C39 C38 H38B 109.4 . . ?
C38 C39 H39A 105.9 . . ?
C38 C39 H39B 105.9 . . ?
H39A C39 H39B 106.2 . . ?
C40 C39 C38 125.8(4) . . ?
C40 C39 H39A 105.9 . . ?
C40 C39 H39B 105.9 . . ?
C39 C40 H40A 110.3 . . ?
C39 C40 H40B 110.3 . . ?
C39 C40 C41 107.0(5) . . ?
H40A C40 H40B 108.6 . . ?
C41 C40 H40A 110.3 . . ?
C41 C40 H40B 110.3 . . ?
C40 C41 H41A 107.7 . . ?
C40 C41 H41B 107.7 . . ?
C40 C41 C42 118.4(4) . . ?
H41A C41 H41B 107.1 . . ?
C42 C41 H41A 107.7 . . ?
C42 C41 H41B 107.7 . . ?
C37 C42 H42A 109.1 . . ?
C37 C42 H42B 109.1 . . ?
C41 C42 C37 112.6(3) . . ?
C41 C42 H42A 109.1 . . ?
C41 C42 H42B 109.1 . . ?
H42A C42 H42B 107.8 . . ?
C37 C43 H43A 108.5 . . ?
C37 C43 H43B 108.5 . . ?
C37 C43 C44 115.1(3) . . ?
H43A C43 H43B 107.5 . . ?
C44 C43 H43A 108.5 . . ?
C44 C43 H43B 108.5 . . ?
C43 C44 H44A 110.6 . . ?
C43 C44 H44B 110.6 . . ?
C43 C44 C45 105.7(3) . . ?
H44A C44 H44B 108.7 . . ?
C45 C44 H44A 110.6 . . ?
C45 C44 H44B 110.6 . . ?
C44 C45 H45A 114.5 . . ?
C44 C45 H45B 114.5 . . ?
H45A C45 H45B 111.6 . . ?
C46 C45 C44 85.0(4) . . ?
C46 C45 H45A 114.5 . . ?
C46 C45 H45B 114.5 . . ?
C45 C46 H46A 109.8 . . ?
C45 C46 H46B 109.8 . . ?
H46A C46 H46B 108.2 . . ?
C47 C46 C45 109.5(4) . . ?
C47 C46 H46A 109.8 . . ?
C47 C46 H46B 109.8 . . ?
C37 C47 C46 113.9(3) . . ?
C37 C47 H47A 108.8 . . ?
C37 C47 H47B 108.8 . . ?
C46 C47 H47A 108.8 . . ?
C46 C47 H47B 108.8 . . ?
H47A C47 H47B 107.7 . . ?

loop_
_geom_bond_atom_site_label_1
_geom_bond_atom_site_label_2
_geom_bond_distance
_geom_bond_site_symmetry_2
_geom_bond_publ_flag
C1 H1 1.1200 . ?
C1 C2 1.644(2) . ?
C1 B3 1.713(2) . ?
C1 B4 1.700(2) . ?
C1 B5 1.712(2) . ?
C1 B6 1.711(2) . ?
C2 H2 1.1200 . ?
C2 B3 1.715(2) . ?
C2 B6 1.718(2) . ?
C2 B7 1.709(2) . ?
C2 B11 1.703(2) . ?
C3 C4 1.345(2) . ?
C3 C11 1.494(2) . ?
C3 B4 1.584(2) . ?
C4 H4 0.9500 . ?
C4 C5 1.475(2) . ?
C5 C6 1.394(2) . ?
C5 C10 1.394(2) . ?
C6 H6 0.9500 . ?
C6 C7 1.379(2) . ?
C7 H7 0.9500 . ?
C7 C8 1.381(3) . ?
C8 H8 0.9500 . ?
C8 C9 1.367(3) . ?
C9 H9 0.9500 . ?
C9 C10 1.385(2) . ?
C10 H10 0.9500 . ?
C11 C12 1.393(2) . ?
C11 C16 1.393(2) . ?
C12 H12 0.9500 . ?
C12 C13 1.390(2) . ?
C13 H13 0.9500 . ?
C13 C14 1.374(3) . ?
C14 H14 0.9500 . ?
C14 C15 1.383(3) . ?
C15 H15 0.9500 . ?
C15 C16 1.386(2) . ?
C16 H16 0.9500 . ?
C17 H17 1.0000 . ?
C17 C18 1.535(2) . ?
C17 C22 1.539(2) . ?
C17 B5 1.590(2) . ?
C18 H18A 0.9900 . ?
C18 H18B 0.9900 . ?
C18 C19 1.525(2) . ?
C19 H19A 0.9900 . ?
C19 H19B 0.9900 . ?
C19 C20 1.521(3) . ?
C20 H20A 0.9900 . ?
C20 H20B 0.9900 . ?
C20 C21 1.522(3) . ?
C21 H21A 0.9900 . ?
C21 H21B 0.9900 . ?
C21 C22 1.528(2) . ?
C22 H22A 0.9900 . ?
C22 H22B 0.9900 . ?
C23 C24 1.342(2) . ?
C23 C31 1.499(2) . ?
C23 B7 1.582(2) . ?
C24 H24 0.9500 . ?
C24 C25 1.482(2) . ?
C25 C26 1.393(2) . ?
C25 C30 1.397(2) . ?
C26 H26 0.9500 . ?
C26 C27 1.394(2) . ?
C27 H27 0.9500 . ?
C27 C28 1.381(3) . ?
C28 H28 0.9500 . ?
C28 C29 1.378(3) . ?
C29 H29 0.9500 . ?
C29 C30 1.386(2) . ?
C30 H30 0.9500 . ?
C31 C32 1.393(2) . ?
C31 C36 1.392(2) . ?
C32 H32 0.9500 . ?
C32 C33 1.381(2) . ?
C33 H33 0.9500 . ?
C33 C34 1.377(3) . ?
C34 H34 0.9500 . ?
C34 C35 1.378(3) . ?
C35 H35 0.9500 . ?
C35 C36 1.388(2) . ?
C36 H36 0.9500 . ?
C37 H37 1.0000 . ?
C37 H37A 1.0000 . ?
C37 B11 1.591(2) . ?
C37 C38 1.624(4) . ?
C37 C42 1.603(4) . ?
C37 C43 1.407(4) . ?
C37 C47 1.386(4) . ?
B3 H3 1.1200 . ?
B3 B4 1.786(3) . ?
B3 B7 1.789(2) . ?
B3 B8 1.765(2) . ?
B4 B5 1.812(2) . ?
B4 B8 1.789(2) . ?
B4 B9 1.782(2) . ?
B5 B6 1.791(3) . ?
B5 B9 1.777(2) . ?
B5 B10 1.786(2) . ?
B6 H6A 1.1200 . ?
B6 B10 1.752(3) . ?
B6 B11 1.789(3) . ?
B7 B8 1.778(3) . ?
B7 B11 1.811(2) . ?
B7 B12 1.779(3) . ?
B8 H8A 1.1200 . ?
B8 B9 1.781(2) . ?
B8 B12 1.778(2) . ?
B9 H9A 1.1200 . ?
B9 B10 1.787(3) . ?
B9 B12 1.774(2) . ?
B10 H10A 1.1200 . ?
B10 B11 1.788(3) . ?
B10 B12 1.778(2) . ?
B11 B12 1.795(3) . ?
B12 H12A 1.1200 . ?
C38 H38A 0.9900 . ?
C38 H38B 0.9900 . ?
C38 C39 1.529(5) . ?
C39 H39A 0.9900 . ?
C39 H39B 0.9900 . ?
C39 C40 1.323(7) . ?
C40 H40A 0.9900 . ?
C40 H40B 0.9900 . ?
C40 C41 1.487(6) . ?
C41 H41A 0.9900 . ?
C41 H41B 0.9900 . ?
C41 C42 1.531(5) . ?
C42 H42A 0.9900 . ?
C42 H42B 0.9900 . ?
C43 H43A 0.9900 . ?
C43 H43B 0.9900 . ?
C43 C44 1.540(4) . ?
C44 H44A 0.9900 . ?
C44 H44B 0.9900 . ?
C44 C45 1.713(7) . ?
C45 H45A 0.9900 . ?
C45 H45B 0.9900 . ?
C45 C46 1.559(7) . ?
C46 H46A 0.9900 . ?
C46 H46B 0.9900 . ?
C46 C47 1.524(5) . ?
C47 H47A 0.9900 . ?
C47 H47B 0.9900 . ?
